data_7237819
loop_
_publ_author_name
'Song, Tingting'
'Han, Yanbing'
'Jin, Pengcheng'
'Li, Xiaofang'
'Song, Yinglin'
'Xiao, Jinchong'

_publ_section_title
;
 The enhanced two-photon absorption behavior of twistfuranacenes to
 phenylacetylene-functionalized twistacenes
;
_journal_issue 21
_journal_name_full 'Journal of Materials Chemistry C'
_journal_page_first 6344
_journal_paper_doi 10.1039/C9TC01568J
_journal_volume 7
_journal_year 2019
_chemical_formula_moiety 'C107 H89 Cl3 O4'
_chemical_formula_sum 'C107 H89 Cl3 O4'
_chemical_formula_weight 1545.13
_space_group_IT_number 43
_space_group_name_Hall 'F 2 -2d'
_space_group_name_H-M_alt 'F d d 2'
_symmetry_cell_setting orthorhombic
_symmetry_space_group_name_H-M 'F d d 2'
_atom_sites_solution_hydrogens geom
_atom_sites_solution_primary direct
_atom_sites_solution_secondary difmap
_audit_creation_method SHELXL-97
_audit_update_record
;
2018-07-16 deposited with the CCDC.	2019-04-25 downloaded from the CCDC.
;
_cell_angle_alpha 90.00
_cell_angle_beta 90.00
_cell_angle_gamma 90.00
_cell_formula_units_Z 8
_cell_length_a 17.9559(15)
_cell_length_b 69.780(4)
_cell_length_c 13.5926(12)
_cell_measurement_reflns_used 2825
_cell_measurement_temperature 298(2)
_cell_measurement_theta_max 25.982
_cell_measurement_theta_min 2.379
_cell_volume 17031(2)
_computing_cell_refinement 'Bruker SMART'
_computing_data_collection 'Bruker SMART'
_computing_data_reduction 'Bruker SHELXTL'
_computing_molecular_graphics 'Bruker SHELXTL'
_computing_publication_material 'Bruker SHELXTL'
_computing_structure_refinement 'SHELXL-97 (Sheldrick, 1997)'
_computing_structure_solution 'SHELXS-97 (Sheldrick, 1990)'
_diffrn_ambient_temperature 298(2)
_diffrn_measured_fraction_theta_full 0.999
_diffrn_measured_fraction_theta_max 0.999
_diffrn_measurement_device_type 'CCD area detector'
_diffrn_measurement_method 'phi and omega scans'
_diffrn_radiation_monochromator graphite
_diffrn_radiation_source 'fine-focus sealed tube'
_diffrn_radiation_type MoK\a
_diffrn_radiation_wavelength 0.71073
_diffrn_reflns_av_R_equivalents 0.0565
_diffrn_reflns_av_sigmaI/netI 0.0812
_diffrn_reflns_limit_h_max 21
_diffrn_reflns_limit_h_min -9
_diffrn_reflns_limit_k_max 82
_diffrn_reflns_limit_k_min -76
_diffrn_reflns_limit_l_max 16
_diffrn_reflns_limit_l_min -15
_diffrn_reflns_number 21607
_diffrn_reflns_theta_full 25.02
_diffrn_reflns_theta_max 25.02
_diffrn_reflns_theta_min 2.34
_exptl_absorpt_coefficient_mu 0.162
_exptl_absorpt_correction_T_max 0.9840
_exptl_absorpt_correction_T_min 0.9380
_exptl_absorpt_correction_type multi-scan
_exptl_absorpt_process_details sadabs
_exptl_crystal_density_diffrn 1.205
_exptl_crystal_density_method 'not measured'
_exptl_crystal_description block
_exptl_crystal_F_000 6512
_exptl_crystal_size_max 0.40
_exptl_crystal_size_mid 0.30
_exptl_crystal_size_min 0.10
_refine_diff_density_max 0.175
_refine_diff_density_min -0.179
_refine_diff_density_rms 0.028
_refine_ls_abs_structure_details 'Flack H D (1983), Acta Cryst. A39, 876-881'
_refine_ls_abs_structure_Flack -0.32(16)
_refine_ls_extinction_method none
_refine_ls_goodness_of_fit_ref 1.006
_refine_ls_hydrogen_treatment mixed
_refine_ls_matrix_type full
_refine_ls_number_parameters 712
_refine_ls_number_reflns 7300
_refine_ls_number_restraints 1
_refine_ls_restrained_S_all 1.006
_refine_ls_R_factor_all 0.1088
_refine_ls_R_factor_gt 0.0514
_refine_ls_shift/su_max 0.001
_refine_ls_shift/su_mean 0.000
_refine_ls_structure_factor_coef Fsqd
_refine_ls_weighting_details 'calc w=1/[\s^2^(Fo^2^)+(0.0257P)^2^+0.0000P] where P=(Fo^2^+2Fc^2^)/3'
_refine_ls_weighting_scheme calc
_refine_ls_wR_factor_gt 0.0893
_refine_ls_wR_factor_ref 0.0995
_reflns_number_gt 3804
_reflns_number_total 7300
_reflns_threshold_expression >2sigma(I)
_cod_data_source_file c9tc01568j2.cif
_cod_data_source_block 180711f
_cod_depositor_comments
;
The following automatic conversions were performed:

data item '_symmetry_cell_setting' value 'Orthorhombic' was changed
to 'orthorhombic' in accordance with the
/home/saulius/struct/COD-crude-data/automatic-downloads/DataCite-retrospective/RSC/depositions/lib/dictionaries/cif_core.dic
dictionary named 'cif_core.dic' version 2.4.2 last updated on
2011-04-26.

Automatic conversion script
Id: cif_fix_values 6909 2019-04-08 15:41:33Z antanas 
;
_cod_original_sg_symbol_H-M Fdd2
_cod_database_code 7237819

loop_
_symmetry_equiv_pos_as_xyz
'x, y, z'
'-x, -y, z'
'x+1/4, -y+1/4, z+1/4'
'-x+1/4, y+1/4, z+1/4'
'x, y+1/2, z+1/2'
'-x, -y+1/2, z+1/2'
'x+1/4, -y+3/4, z+3/4'
'-x+1/4, y+3/4, z+3/4'
'x+1/2, y, z+1/2'
'-x+1/2, -y, z+1/2'
'x+3/4, -y+1/4, z+3/4'
'-x+3/4, y+1/4, z+3/4'
'x+1/2, y+1/2, z'
'-x+1/2, -y+1/2, z'
'x+3/4, -y+3/4, z+1/4'
'-x+3/4, y+3/4, z+1/4'

loop_
_atom_site_label
_atom_site_type_symbol
_atom_site_fract_x
_atom_site_fract_y
_atom_site_fract_z
_atom_site_U_iso_or_equiv
_atom_site_adp_type
_atom_site_occupancy
_atom_site_symmetry_multiplicity
_atom_site_calc_flag
_atom_site_refinement_flags
_atom_site_disorder_assembly
_atom_site_disorder_group
Cl1 Cl 0.0432(15) -0.0075(3) 0.5293(18) 0.216(7) Uani 0.30(2) 1 d P A -1
Cl2 Cl 0.0834(13) 0.01668(19) 0.3965(14) 0.220(9) Uani 0.30(2) 1 d P A -1
Cl3 Cl -0.051(4) -0.0042(8) 0.369(4) 0.33(3) Uani 0.30(2) 1 d P A -1
Cl1' Cl 0.095(2) 0.0016(5) 0.492(3) 0.233(18) Uani 0.20(2) 1 d P A -2
Cl2' Cl 0.0139(18) -0.0240(5) 0.414(2) 0.233(14) Uani 0.20(2) 1 d P A -2
Cl3' Cl 0.017(2) 0.0094(4) 0.319(3) 0.229(14) Uani 0.20(2) 1 d P A -2
O1 O 0.23148(16) 0.96601(3) 0.8596(3) 0.0855(8) Uani 1 1 d . B .
O2 O 0.0929(3) 1.02878(7) 1.1441(4) 0.102(3) Uani 0.786(14) 1 d P B 1
O2' O 0.0290(10) 1.0349(3) 1.0671(16) 0.096(9) Uani 0.214(14) 1 d P B 2
C1 C 0.1787(2) 0.97988(5) 0.8354(4) 0.0703(11) Uani 1 1 d . . .
C2 C 0.1609(2) 0.97859(5) 0.7430(3) 0.0620(10) Uani 1 1 d . B .
H2 H 0.1273 0.9866 0.7109 0.074 Uiso 1 1 calc R . .
C3 C 0.1998(2) 0.96336(5) 0.6981(4) 0.0703(11) Uani 1 1 d . . .
C4 C 0.2431(2) 0.95544(5) 0.7726(4) 0.0655(11) Uani 1 1 d . B .
C5 C 0.2879(2) 0.93967(5) 0.7617(3) 0.0634(10) Uani 1 1 d . . .
H5 H 0.3156 0.9349 0.8139 0.076 Uiso 1 1 calc R B .
C6 C 0.29011(19) 0.93093(4) 0.6667(3) 0.0522(9) Uani 1 1 d . B .
C7 C 0.32592(18) 0.91295(4) 0.6503(3) 0.0515(9) Uani 1 1 d . . .
C8 C 0.32812(18) 0.90513(4) 0.5567(3) 0.0490(9) Uani 1 1 d . B .
C9 C 0.30941(19) 0.91727(4) 0.4738(3) 0.0495(9) Uani 1 1 d . . .
C10 C 0.26514(19) 0.93356(4) 0.4887(3) 0.0536(10) Uani 1 1 d . B .
C11 C 0.25188(19) 0.94019(4) 0.5869(3) 0.0556(10) Uani 1 1 d . . .
C12 C 0.2042(2) 0.95594(5) 0.6054(4) 0.0688(11) Uani 1 1 d . B .
H12 H 0.1761 0.9612 0.5546 0.083 Uiso 1 1 calc R . .
C13 C 0.34360(18) 0.88458(4) 0.5336(3) 0.0519(10) Uani 1 1 d . . .
C14 C 0.33733(18) 0.87011(4) 0.6047(3) 0.0546(9) Uani 1 1 d . B .
H14 H 0.3257 0.8737 0.6688 0.066 Uiso 1 1 calc R . .
C15 C 0.34739(18) 0.85071(4) 0.5852(3) 0.0514(9) Uani 1 1 d . . .
C16 C 0.36549(18) 0.84565(5) 0.4889(3) 0.0569(10) Uani 1 1 d . B .
H16 H 0.3741 0.8328 0.4741 0.068 Uiso 1 1 calc R . .
C17 C 0.37106(18) 0.85943(5) 0.4132(3) 0.0533(9) Uani 1 1 d . . .
C18 C 0.39063(19) 0.85433(5) 0.3147(3) 0.0611(10) Uani 1 1 d . B .
H18 H 0.3968 0.8415 0.2989 0.073 Uiso 1 1 calc R . .
C19 C 0.4004(2) 0.86771(5) 0.2438(3) 0.0638(10) Uani 1 1 d . . .
H19 H 0.4167 0.8640 0.1817 0.077 Uiso 1 1 calc R B .
C20 C 0.38609(19) 0.88749(5) 0.2629(3) 0.0559(9) Uani 1 1 d . B .
C21 C 0.3977(2) 0.90184(5) 0.1918(3) 0.0661(11) Uani 1 1 d . . .
H21 H 0.4147 0.8983 0.1298 0.079 Uiso 1 1 calc R B .
C22 C 0.3846(2) 0.92105(5) 0.2110(3) 0.0585(10) Uani 1 1 d . B .
C23 C 0.3545(2) 0.92574(5) 0.3027(3) 0.0605(10) Uani 1 1 d . . .
H23 H 0.3441 0.9385 0.3161 0.073 Uiso 1 1 calc R B .
C24 C 0.33909(18) 0.91204(5) 0.3754(3) 0.0529(9) Uani 1 1 d . B .
C25 C 0.36041(18) 0.89281(5) 0.3577(3) 0.0490(9) Uani 1 1 d . . .
C26 C 0.35775(18) 0.87890(4) 0.4360(3) 0.0485(9) Uani 1 1 d . B .
C27 C 0.154(12) 0.993(2) 0.913(17) 0.064(12) Uani 0.786(14) 1 d P B 1
C28 C 0.1880(8) 0.9915(2) 1.0059(15) 0.078(4) Uani 0.786(14) 1 d P B 1
H28 H 0.2250 0.9824 1.0173 0.093 Uiso 0.786(14) 1 calc PR B 1
C29 C 0.1655(7) 1.00371(14) 1.0803(8) 0.083(3) Uani 0.786(14) 1 d P B 1
H29 H 0.1875 1.0027 1.1420 0.100 Uiso 0.786(14) 1 calc PR B 1
C30 C 0.1114(11) 1.01721(15) 1.0650(12) 0.073(4) Uani 0.786(14) 1 d P B 1
C31 C 0.0773(16) 1.0188(3) 0.9750(13) 0.085(7) Uani 0.786(14) 1 d P B 1
H31 H 0.0405 1.0279 0.9642 0.102 Uiso 0.786(14) 1 calc PR B 1
C32 C 0.099(3) 1.0064(7) 0.9003(19) 0.079(6) Uani 0.786(14) 1 d P B 1
H32 H 0.0761 1.0073 0.8393 0.095 Uiso 0.786(14) 1 calc PR B 1
C33 C 0.0446(7) 1.04473(15) 1.1257(11) 0.106(4) Uani 0.786(14) 1 d P B 1
H33A H 0.0617 1.0516 1.0687 0.158 Uiso 0.786(14) 1 calc PR B 1
H33B H 0.0448 1.0531 1.1816 0.158 Uiso 0.786(14) 1 calc PR B 1
H33C H -0.0051 1.0402 1.1144 0.158 Uiso 0.786(14) 1 calc PR B 1
C27' C 0.15(4) 0.992(8) 0.92(7) 0.07(9) Uani 0.214(14) 1 d P B 2
C28' C 0.102(10) 1.005(2) 0.867(7) 0.08(2) Uani 0.214(14) 1 d P B 2
H28' H 0.0975 1.0041 0.7995 0.093 Uiso 0.214(14) 1 calc PR B 2
C29' C 0.063(3) 1.0190(8) 0.917(4) 0.082(13) Uani 0.214(14) 1 d P B 2
H29' H 0.0327 1.0275 0.8827 0.099 Uiso 0.214(14) 1 calc PR B 2
C30' C 0.069(6) 1.0205(13) 1.018(6) 0.080(19) Uani 0.214(14) 1 d P B 2
C31' C 0.116(4) 1.0079(6) 1.066(4) 0.081(14) Uani 0.214(14) 1 d P B 2
H31' H 0.1215 1.0089 1.1340 0.098 Uiso 0.214(14) 1 calc PR B 2
C32' C 0.154(3) 0.9937(9) 1.016(5) 0.080(14) Uani 0.214(14) 1 d P B 2
H32' H 0.1837 0.9852 1.0509 0.096 Uiso 0.214(14) 1 calc PR B 2
C33' C 0.041(3) 1.0367(6) 1.171(3) 0.103(13) Uani 0.214(14) 1 d P B 2
H33D H 0.0314 1.0247 1.2026 0.155 Uiso 0.214(14) 1 calc PR B 2
H33E H 0.0086 1.0463 1.1972 0.155 Uiso 0.214(14) 1 calc PR B 2
H33F H 0.0920 1.0404 1.1829 0.155 Uiso 0.214(14) 1 calc PR B 2
C34 C 0.3608(2) 0.90334(5) 0.7383(3) 0.0559(9) Uani 1 1 d . B .
C35 C 0.4381(2) 0.90210(5) 0.7437(4) 0.0725(11) Uani 1 1 d . . .
H35 H 0.4671 0.9072 0.6933 0.087 Uiso 1 1 calc R B .
C36 C 0.4724(3) 0.89329(6) 0.8243(4) 0.0873(13) Uani 1 1 d . B .
H36 H 0.5241 0.8924 0.8267 0.105 Uiso 1 1 calc R . .
C37 C 0.4308(3) 0.88608(6) 0.8988(4) 0.0953(15) Uani 1 1 d . . .
H37 H 0.4540 0.8804 0.9524 0.114 Uiso 1 1 calc R B .
C38 C 0.3528(3) 0.88721(6) 0.8954(4) 0.0806(12) Uani 1 1 d . B .
H38 H 0.3239 0.8821 0.9459 0.097 Uiso 1 1 calc R . .
C39 C 0.3199(2) 0.89599(5) 0.8157(4) 0.0697(11) Uani 1 1 d . . .
H39 H 0.2682 0.8970 0.8139 0.084 Uiso 1 1 calc R B .
C40 C 0.2258(2) 0.94332(5) 0.4049(3) 0.0596(10) Uani 1 1 d . . .
C41 C 0.1764(2) 0.93314(5) 0.3471(4) 0.0791(13) Uani 1 1 d . B .
H41 H 0.1678 0.9203 0.3608 0.095 Uiso 1 1 calc R . .
C42 C 0.1391(3) 0.94170(6) 0.2685(4) 0.1042(16) Uani 1 1 d . . .
H42 H 0.1058 0.9347 0.2306 0.125 Uiso 1 1 calc R B .
C43 C 0.1522(3) 0.96070(7) 0.2479(4) 0.1049(17) Uani 1 1 d . B .
H43 H 0.1282 0.9665 0.1953 0.126 Uiso 1 1 calc R . .
C44 C 0.2008(3) 0.97103(6) 0.3051(4) 0.0921(15) Uani 1 1 d . . .
H44 H 0.2094 0.9839 0.2911 0.111 Uiso 1 1 calc R B .
C45 C 0.2367(2) 0.96249(5) 0.3830(4) 0.0731(12) Uani 1 1 d . B .
H45 H 0.2689 0.9697 0.4217 0.088 Uiso 1 1 calc R . .
C46 C 0.3408(2) 0.83571(5) 0.6679(3) 0.0608(10) Uani 1 1 d . B .
C47 C 0.2829(7) 0.84150(14) 0.7452(10) 0.074(3) Uani 0.88(2) 1 d P B 1
H47A H 0.2355 0.8434 0.7140 0.112 Uiso 0.88(2) 1 calc PR B 1
H47B H 0.2982 0.8532 0.7764 0.112 Uiso 0.88(2) 1 calc PR B 1
H47C H 0.2788 0.8316 0.7937 0.112 Uiso 0.88(2) 1 calc PR B 1
C48 C 0.4165(5) 0.83360(19) 0.7191(8) 0.081(3) Uani 0.88(2) 1 d P B 1
H48A H 0.4117 0.8251 0.7742 0.122 Uiso 0.88(2) 1 calc PR B 1
H48B H 0.4330 0.8459 0.7417 0.122 Uiso 0.88(2) 1 calc PR B 1
H48C H 0.4521 0.8285 0.6735 0.122 Uiso 0.88(2) 1 calc PR B 1
C49 C 0.3174(8) 0.81586(12) 0.6279(7) 0.082(3) Uani 0.88(2) 1 d P B 1
H49A H 0.3523 0.8118 0.5787 0.124 Uiso 0.88(2) 1 calc PR B 1
H49B H 0.2686 0.8167 0.5995 0.124 Uiso 0.88(2) 1 calc PR B 1
H49C H 0.3168 0.8067 0.6808 0.124 Uiso 0.88(2) 1 calc PR B 1
C47' C 0.261(4) 0.8366(13) 0.707(6) 0.074(18) Uani 0.12(2) 1 d P B 2
H47D H 0.2542 0.8269 0.7566 0.111 Uiso 0.12(2) 1 calc PR B 2
H47E H 0.2266 0.8344 0.6543 0.111 Uiso 0.12(2) 1 calc PR B 2
H47F H 0.2518 0.8489 0.7356 0.111 Uiso 0.12(2) 1 calc PR B 2
C48' C 0.396(4) 0.8424(8) 0.748(5) 0.070(16) Uani 0.12(2) 1 d P B 2
H48D H 0.3978 0.8330 0.7997 0.105 Uiso 0.12(2) 1 calc PR B 2
H48E H 0.3795 0.8544 0.7748 0.105 Uiso 0.12(2) 1 calc PR B 2
H48F H 0.4445 0.8439 0.7199 0.105 Uiso 0.12(2) 1 calc PR B 2
C49' C 0.362(5) 0.8155(8) 0.634(5) 0.070(17) Uani 0.12(2) 1 d P B 2
H49D H 0.3591 0.8068 0.6886 0.105 Uiso 0.12(2) 1 calc PR B 2
H49E H 0.4121 0.8156 0.6089 0.105 Uiso 0.12(2) 1 calc PR B 2
H49F H 0.3286 0.8114 0.5832 0.105 Uiso 0.12(2) 1 calc PR B 2
C50 C 0.3999(3) 0.93653(5) 0.1326(4) 0.0702(11) Uani 1 1 d . . .
C51 C 0.4730(6) 0.93268(10) 0.0784(8) 0.115(4) Uani 0.782(15) 1 d P B 1
H51A H 0.4718 0.9201 0.0502 0.173 Uiso 0.782(15) 1 calc PR B 1
H51B H 0.5138 0.9336 0.1238 0.173 Uiso 0.782(15) 1 calc PR B 1
H51C H 0.4794 0.9420 0.0271 0.173 Uiso 0.782(15) 1 calc PR B 1
C52 C 0.4062(7) 0.95654(10) 0.1786(6) 0.110(4) Uani 0.782(15) 1 d P B 1
H52A H 0.4228 0.9655 0.1297 0.165 Uiso 0.782(15) 1 calc PR B 1
H52B H 0.4414 0.9562 0.2318 0.165 Uiso 0.782(15) 1 calc PR B 1
H52C H 0.3584 0.9604 0.2031 0.165 Uiso 0.782(15) 1 calc PR B 1
C53 C 0.3367(5) 0.93648(14) 0.0593(7) 0.125(5) Uani 0.782(15) 1 d P B 1
H53A H 0.3444 0.9465 0.0118 0.187 Uiso 0.782(15) 1 calc PR B 1
H53B H 0.2905 0.9386 0.0932 0.187 Uiso 0.782(15) 1 calc PR B 1
H53C H 0.3349 0.9243 0.0265 0.187 Uiso 0.782(15) 1 calc PR B 1
C54 C 0.00(4) 0.009(8) 0.45(6) 0.26(12) Uani 0.30(2) 1 d P A -1
H54 H -0.0266 0.0195 0.4858 0.311 Uiso 0.30(2) 1 calc PR A -1
C51' C 0.3265(15) 0.9513(4) 0.127(2) 0.108(13) Uani 0.218(15) 1 d P B 2
H51D H 0.3326 0.9600 0.0725 0.162 Uiso 0.218(15) 1 calc PR B 2
H51E H 0.3230 0.9585 0.1869 0.162 Uiso 0.218(15) 1 calc PR B 2
H51F H 0.2819 0.9439 0.1179 0.162 Uiso 0.218(15) 1 calc PR B 2
C52' C 0.411(2) 0.9294(4) 0.029(2) 0.108(12) Uani 0.218(15) 1 d P B 2
H52D H 0.3696 0.9218 0.0100 0.162 Uiso 0.218(15) 1 calc PR B 2
H52E H 0.4560 0.9219 0.0266 0.162 Uiso 0.218(15) 1 calc PR B 2
H52F H 0.4162 0.9402 -0.0143 0.162 Uiso 0.218(15) 1 calc PR B 2
C53' C 0.464(2) 0.9495(4) 0.168(2) 0.105(11) Uani 0.218(15) 1 d P B 2
H53D H 0.5093 0.9421 0.1731 0.158 Uiso 0.218(15) 1 calc PR B 2
H53E H 0.4523 0.9548 0.2313 0.158 Uiso 0.218(15) 1 calc PR B 2
H53F H 0.4717 0.9598 0.1218 0.158 Uiso 0.218(15) 1 calc PR B 2
C54' C 0.01(15) 0.00(4) 0.44(9) 0.3(5) Uani 0.20(2) 1 d P A -2
H54' H -0.0322 0.0045 0.4752 0.315 Uiso 0.20(2) 1 calc PR A -2

loop_
_atom_site_aniso_label
_atom_site_aniso_U_11
_atom_site_aniso_U_22
_atom_site_aniso_U_33
_atom_site_aniso_U_23
_atom_site_aniso_U_13
_atom_site_aniso_U_12
Cl1 0.205(15) 0.203(11) 0.241(17) 0.068(12) -0.049(11) -0.037(10)
Cl2 0.31(2) 0.162(10) 0.191(13) -0.024(8) 0.009(13) -0.074(9)
Cl3 0.27(4) 0.38(8) 0.36(7) 0.05(4) -0.09(4) 0.01(5)
Cl1' 0.22(3) 0.20(2) 0.27(3) -0.04(2) -0.02(2) 0.068(19)
Cl2' 0.25(2) 0.21(2) 0.23(2) 0.029(17) 0.054(17) 0.084(18)
Cl3' 0.26(3) 0.177(16) 0.25(3) 0.146(19) -0.012(19) 0.007(16)
O1 0.101(2) 0.0625(16) 0.093(2) -0.0045(16) 0.0136(18) 0.0035(15)
O2 0.125(5) 0.085(3) 0.097(4) -0.022(3) 0.022(4) 0.005(3)
O2' 0.115(15) 0.082(13) 0.090(16) -0.032(11) 0.015(12) -0.004(11)
C1 0.080(3) 0.044(2) 0.087(4) -0.004(2) 0.014(3) 0.005(2)
C2 0.084(3) 0.046(2) 0.056(3) -0.005(2) 0.005(2) 0.0125(19)
C3 0.084(3) 0.054(2) 0.073(3) 0.002(2) 0.016(3) 0.001(2)
C4 0.084(3) 0.048(2) 0.064(3) -0.018(2) 0.024(3) -0.007(2)
C5 0.069(3) 0.059(2) 0.062(3) -0.001(2) 0.001(2) -0.002(2)
C6 0.061(2) 0.0469(19) 0.049(3) -0.0034(19) 0.009(2) -0.0025(18)
C7 0.053(2) 0.0519(19) 0.050(3) 0.0027(19) 0.0035(19) 0.0007(17)
C8 0.052(2) 0.0453(19) 0.050(3) 0.0020(18) -0.0012(19) 0.0022(16)
C9 0.057(2) 0.0442(19) 0.047(2) -0.0008(17) 0.0025(19) 0.0003(17)
C10 0.059(2) 0.0453(19) 0.056(3) 0.0059(18) -0.005(2) -0.0004(18)
C11 0.062(2) 0.0429(19) 0.062(3) -0.0009(19) 0.008(2) 0.0022(18)
C12 0.079(3) 0.052(2) 0.075(3) 0.000(2) 0.005(2) 0.008(2)
C13 0.050(2) 0.053(2) 0.053(3) 0.0026(19) -0.0021(19) 0.0078(16)
C14 0.059(2) 0.053(2) 0.052(3) 0.0012(18) 0.0015(19) 0.0035(17)
C15 0.048(2) 0.054(2) 0.053(3) 0.0028(19) -0.0012(19) 0.0060(17)
C16 0.060(2) 0.048(2) 0.063(3) -0.003(2) -0.002(2) 0.0080(18)
C17 0.054(2) 0.054(2) 0.052(3) 0.000(2) -0.0012(19) 0.0077(17)
C18 0.067(3) 0.059(2) 0.058(3) -0.010(2) 0.003(2) 0.0059(19)
C19 0.072(3) 0.067(2) 0.052(3) -0.004(2) 0.006(2) 0.007(2)
C20 0.060(2) 0.056(2) 0.052(3) -0.004(2) -0.005(2) 0.0041(19)
C21 0.073(3) 0.079(3) 0.047(3) -0.004(2) -0.002(2) 0.004(2)
C22 0.067(3) 0.062(2) 0.046(3) 0.004(2) -0.005(2) -0.003(2)
C23 0.067(3) 0.060(2) 0.055(3) 0.000(2) 0.000(2) 0.0047(19)
C24 0.056(2) 0.055(2) 0.048(3) 0.0058(19) -0.0034(19) 0.0059(17)
C25 0.054(2) 0.052(2) 0.041(2) -0.0027(19) -0.0019(19) -0.0001(17)
C26 0.049(2) 0.049(2) 0.048(3) -0.0043(18) 0.0012(18) 0.0029(16)
C27 0.082(16) 0.044(14) 0.07(2) -0.003(13) 0.014(15) -0.003(11)
C28 0.104(10) 0.064(5) 0.065(7) -0.003(4) 0.020(8) 0.010(7)
C29 0.113(8) 0.065(5) 0.071(6) -0.003(4) 0.007(6) 0.008(5)
C30 0.098(9) 0.050(6) 0.071(7) -0.019(8) 0.029(6) -0.005(8)
C31 0.096(11) 0.074(7) 0.08(2) -0.022(16) 0.012(14) 0.011(6)
C32 0.086(9) 0.067(9) 0.085(17) -0.021(14) 0.010(13) 0.010(7)
C33 0.099(6) 0.080(7) 0.138(12) -0.033(6) 0.034(8) 0.018(6)
C27' 0.09(15) 0.05(13) 0.07(15) -0.01(11) 0.01(8) 0.00(9)
C28' 0.09(3) 0.06(3) 0.08(5) -0.02(4) 0.02(5) 0.00(2)
C29' 0.10(3) 0.067(19) 0.08(4) -0.02(2) 0.02(3) 0.003(18)
C30' 0.10(3) 0.07(3) 0.08(6) -0.02(4) 0.02(4) 0.01(2)
C31' 0.10(3) 0.07(3) 0.08(2) -0.02(3) 0.02(2) 0.00(4)
C32' 0.10(4) 0.07(2) 0.08(3) -0.014(18) 0.01(3) 0.01(3)
C33' 0.11(3) 0.10(3) 0.10(3) 0.012(19) 0.03(2) 0.01(2)
C34 0.058(3) 0.057(2) 0.053(3) -0.0016(19) 0.007(2) 0.0007(19)
C35 0.075(3) 0.084(3) 0.059(3) -0.002(2) 0.005(3) 0.010(2)
C36 0.089(3) 0.109(3) 0.065(3) -0.001(3) -0.010(3) 0.019(3)
C37 0.123(5) 0.104(3) 0.059(3) 0.010(3) -0.015(3) 0.033(3)
C38 0.106(4) 0.087(3) 0.049(3) 0.010(2) 0.005(3) 0.006(3)
C39 0.080(3) 0.070(2) 0.059(3) 0.003(2) 0.011(3) 0.006(2)
C40 0.064(3) 0.049(2) 0.065(3) 0.006(2) -0.005(2) 0.0011(19)
C41 0.086(3) 0.068(2) 0.084(3) 0.017(2) -0.022(3) -0.011(2)
C42 0.105(4) 0.091(3) 0.117(4) 0.024(3) -0.049(3) -0.016(3)
C43 0.099(4) 0.097(3) 0.119(5) 0.032(3) -0.034(3) 0.002(3)
C44 0.100(4) 0.070(3) 0.107(4) 0.030(3) -0.013(3) -0.002(3)
C45 0.078(3) 0.060(2) 0.082(3) 0.011(2) -0.006(2) -0.002(2)
C46 0.060(3) 0.055(2) 0.067(3) 0.006(2) 0.004(2) 0.007(2)
C47 0.074(7) 0.066(5) 0.083(8) 0.006(4) 0.020(5) 0.005(4)
C48 0.071(5) 0.093(7) 0.081(6) 0.033(5) -0.007(4) 0.011(4)
C49 0.096(7) 0.060(3) 0.091(5) 0.003(3) 0.008(6) -0.005(5)
C47' 0.08(5) 0.07(4) 0.07(5) 0.01(3) 0.00(3) 0.01(3)
C48' 0.08(4) 0.06(3) 0.07(3) 0.02(2) -0.01(3) 0.02(2)
C49' 0.08(4) 0.05(2) 0.08(3) 0.026(19) 0.00(4) 0.01(3)
C50 0.092(4) 0.067(3) 0.052(3) 0.009(2) 0.003(3) -0.006(2)
C51 0.119(7) 0.119(5) 0.108(7) 0.027(5) 0.056(6) 0.005(5)
C52 0.166(12) 0.082(5) 0.082(5) 0.019(4) 0.023(7) -0.020(6)
C53 0.140(8) 0.126(8) 0.109(8) 0.046(7) -0.046(7) -0.019(7)
C54 0.3(2) 0.2(4) 0.3(2) 0.0(2) 0.0(2) 0.0(2)
C51' 0.14(2) 0.10(2) 0.09(2) 0.053(19) -0.005(19) 0.003(17)
C52' 0.14(4) 0.104(18) 0.08(2) 0.034(15) 0.01(2) 0.01(2)
C53' 0.12(3) 0.10(2) 0.09(2) 0.018(18) 0.00(2) -0.022(19)
C54' 0.3(11) 0.3(8) 0.3(4) 0.0(8) 0.0(4) 0.0(6)

loop_
_atom_type_symbol
_atom_type_description
_atom_type_scat_dispersion_real
_atom_type_scat_dispersion_imag
_atom_type_scat_source
C C 0.0033 0.0016 'International Tables Vol C Tables 4.2.6.8 and 6.1.1.4'
H H 0.0000 0.0000 'International Tables Vol C Tables 4.2.6.8 and 6.1.1.4'
O O 0.0106 0.0060 'International Tables Vol C Tables 4.2.6.8 and 6.1.1.4'
Cl Cl 0.1484 0.1585 'International Tables Vol C Tables 4.2.6.8 and 6.1.1.4'

loop_
_geom_angle_atom_site_label_1
_geom_angle_atom_site_label_2
_geom_angle_atom_site_label_3
_geom_angle
C1 O1 C4 105.4(3)
C30 O2 C33 117.6(11)
C30' O2' C33' 117(5)
C2 C1 O1 110.3(3)
C2 C1 C27 132(8)
O1 C1 C27 118(8)
C2 C1 C27' 132(10)
O1 C1 C27' 117(10)
C27 C1 C27' 5(10)
C1 C2 C3 110.4(4)
C1 C2 H2 124.8
C3 C2 H2 124.8
C12 C3 C4 119.3(4)
C12 C3 C2 135.5(4)
C4 C3 C2 105.2(4)
C5 C4 C3 124.6(4)
C5 C4 O1 126.7(4)
C3 C4 O1 108.7(3)
C4 C5 C6 117.2(4)
C4 C5 H5 121.4
C6 C5 H5 121.4
C7 C6 C5 121.9(3)
C7 C6 C11 119.5(3)
C5 C6 C11 118.5(3)
C8 C7 C6 120.2(3)
C8 C7 C34 122.8(3)
C6 C7 C34 117.1(3)
C7 C8 C9 118.5(3)
C7 C8 C13 125.2(3)
C9 C8 C13 116.2(3)
C10 C9 C8 119.6(3)
C10 C9 C24 122.2(3)
C8 C9 C24 118.2(3)
C9 C10 C11 119.4(3)
C9 C10 C40 121.7(3)
C11 C10 C40 118.8(3)
C12 C11 C10 121.1(3)
C12 C11 C6 120.3(3)
C10 C11 C6 118.6(3)
C3 C12 C11 119.6(4)
C3 C12 H12 120.2
C11 C12 H12 120.2
C14 C13 C26 117.5(3)
C14 C13 C8 122.1(3)
C26 C13 C8 120.1(3)
C15 C14 C13 124.0(3)
C15 C14 H14 118.0
C13 C14 H14 118.0
C14 C15 C16 117.1(3)
C14 C15 C46 120.8(3)
C16 C15 C46 122.1(3)
C15 C16 C17 121.9(3)
C15 C16 H16 119.0
C17 C16 H16 119.0
C16 C17 C26 118.9(3)
C16 C17 C18 122.0(3)
C26 C17 C18 119.1(3)
C19 C18 C17 121.8(3)
C19 C18 H18 119.1
C17 C18 H18 119.1
C18 C19 C20 120.9(4)
C18 C19 H19 119.5
C20 C19 H19 119.5
C21 C20 C25 119.1(3)
C21 C20 C19 122.4(4)
C25 C20 C19 118.5(3)
C22 C21 C20 122.3(4)
C22 C21 H21 118.8
C20 C21 H21 118.8
C21 C22 C23 117.4(3)
C21 C22 C50 121.2(4)
C23 C22 C50 121.4(3)
C22 C23 C24 123.0(3)
C22 C23 H23 118.5
C24 C23 H23 118.5
C23 C24 C25 118.3(3)
C23 C24 C9 122.5(3)
C25 C24 C9 118.8(3)
C24 C25 C20 119.3(3)
C24 C25 C26 120.3(3)
C20 C25 C26 120.3(3)
C13 C26 C17 120.5(3)
C13 C26 C25 120.8(3)
C17 C26 C25 118.7(3)
C32 C27 C28 118(10)
C32 C27 C1 123(10)
C28 C27 C1 119(10)
C29 C28 C27 119(8)
C29 C28 H28 120.5
C27 C28 H28 120.5
C30 C29 C28 121.5(12)
C30 C29 H29 119.3
C28 C29 H29 119.3
C29 C30 C31 120.5(12)
C29 C30 O2 117.0(14)
C31 C30 O2 122.5(15)
C30 C31 C32 118(3)
C30 C31 H31 120.9
C32 C31 H31 120.9
C27 C32 C31 122(10)
C27 C32 H32 118.8
C31 C32 H32 118.8
C32' C27' C28' 117(10)
C32' C27' C1 140(10)
C28' C27' C1 103(10)
C29' C28' C27' 122(10)
C29' C28' H28' 119.0
C27' C28' H28' 119.0
C30' C29' C28' 120(8)
C30' C29' H29' 120.1
C28' C29' H29' 120.1
C31' C30' C29' 118(6)
C31' C30' O2' 123(6)
C29' C30' O2' 119(8)
C30' C31' C32' 122(5)
C30' C31' H31' 119.2
C32' C31' H31' 119.2
C27' C32' C31' 122(10)
C27' C32' H32' 119.1
C31' C32' H32' 119.1
O2' C33' H33D 109.5
O2' C33' H33E 109.5
H33D C33' H33E 109.5
O2' C33' H33F 109.5
H33D C33' H33F 109.5
H33E C33' H33F 109.5
C39 C34 C35 117.8(4)
C39 C34 C7 123.3(4)
C35 C34 C7 118.9(3)
C34 C35 C36 120.6(4)
C34 C35 H35 119.7
C36 C35 H35 119.7
C37 C36 C35 120.3(5)
C37 C36 H36 119.9
C35 C36 H36 119.9
C36 C37 C38 120.3(4)
C36 C37 H37 119.8
C38 C37 H37 119.8
C39 C38 C37 118.6(4)
C39 C38 H38 120.7
C37 C38 H38 120.7
C38 C39 C34 122.4(4)
C38 C39 H39 118.8
C34 C39 H39 118.8
C41 C40 C45 117.7(4)
C41 C40 C10 120.0(3)
C45 C40 C10 122.3(4)
C40 C41 C42 121.6(4)
C40 C41 H41 119.2
C42 C41 H41 119.2
C43 C42 C41 119.1(4)
C43 C42 H42 120.4
C41 C42 H42 120.4
C44 C43 C42 120.0(4)
C44 C43 H43 120.0
C42 C43 H43 120.0
C43 C44 C45 120.4(4)
C43 C44 H44 119.8
C45 C44 H44 119.8
C44 C45 C40 121.2(4)
C44 C45 H45 119.4
C40 C45 H45 119.4
C47 C46 C47' 28(3)
C47 C46 C49' 128(3)
C47' C46 C49' 112(3)
C47 C46 C48 108.3(5)
C47' C46 C48 132(3)
C49' C46 C48 80(3)
C47 C46 C15 112.0(5)
C47' C46 C15 108(3)
C49' C46 C15 113(2)
C48 C46 C15 109.1(4)
C47 C46 C48' 83(3)
C47' C46 C48' 110(3)
C49' C46 C48' 109(2)
C48 C46 C48' 31(3)
C15 C46 C48' 105(2)
C47 C46 C49 107.1(5)
C47' C46 C49 84(3)
C49' C46 C49 30(3)
C48 C46 C49 108.3(4)
C15 C46 C49 111.9(5)
C48' C46 C49 134(2)
C46 C47 H47A 109.5
C46 C47 H47B 109.5
C46 C47 H47C 109.5
C46 C48 H48A 109.5
C46 C48 H48B 109.5
C46 C48 H48C 109.5
C46 C49 H49A 109.5
C46 C49 H49B 109.5
C46 C49 H49C 109.5
C46 C47' H47D 109.5
C46 C47' H47E 109.5
H47D C47' H47E 109.5
C46 C47' H47F 109.5
H47D C47' H47F 109.5
H47E C47' H47F 109.5
C46 C48' H48D 109.5
C46 C48' H48E 109.5
H48D C48' H48E 109.5
C46 C48' H48F 109.5
H48D C48' H48F 109.5
H48E C48' H48F 109.5
C46 C49' H49D 109.5
C46 C49' H49E 109.5
H49D C49' H49E 109.5
C46 C49' H49F 109.5
H49D C49' H49F 109.5
H49E C49' H49F 109.5
C52' C50 C53 59.1(14)
C52' C50 C51 51.2(14)
C53 C50 C51 109.1(6)
C52' C50 C52 132.1(10)
C53 C50 C52 109.1(6)
C51 C50 C52 107.1(5)
C52' C50 C22 116.0(10)
C53 C50 C22 108.6(4)
C51 C50 C22 111.3(4)
C52 C50 C22 111.7(4)
C52' C50 C53' 112.4(18)
C53 C50 C53' 140.3(11)
C51 C50 C53' 67.1(14)
C52 C50 C53' 44.3(13)
C22 C50 C53' 109.2(11)
C52' C50 C51' 105.5(15)
C53 C50 C51' 51.6(11)
C51 C50 C51' 139.6(8)
C52 C50 C51' 61.1(11)
C22 C50 C51' 108.8(8)
C53' C50 C51' 104.0(15)
C50 C51 H51A 109.5
C50 C51 H51B 109.5
C50 C51 H51C 109.5
C50 C52 H52A 109.5
C50 C52 H52B 109.5
C50 C52 H52C 109.5
C50 C53 H53A 109.5
C50 C53 H53B 109.5
C50 C53 H53C 109.5
Cl2 C54 Cl3 109(10)
Cl2 C54 Cl1 95(10)
Cl3 C54 Cl1 105(10)
Cl2 C54 H54 115.2
Cl3 C54 H54 115.1
Cl1 C54 H54 115.2
C50 C51' H51D 109.5
C50 C51' H51E 109.5
H51D C51' H51E 109.5
C50 C51' H51F 109.5
H51D C51' H51F 109.5
H51E C51' H51F 109.5
C50 C52' H52D 109.5
C50 C52' H52E 109.5
H52D C52' H52E 109.5
C50 C52' H52F 109.5
H52D C52' H52F 109.5
H52E C52' H52F 109.5
C50 C53' H53D 109.5
C50 C53' H53E 109.5
H53D C53' H53E 109.5
C50 C53' H53F 109.5
H53D C53' H53F 109.5
H53E C53' H53F 109.5
Cl1' C54' Cl2' 96(10)
Cl1' C54' Cl3' 109(10)
Cl2' C54' Cl3' 102(10)
Cl1' C54' H54' 115.9
Cl2' C54' H54' 115.9
Cl3' C54' H54' 115.9

loop_
_geom_bond_atom_site_label_1
_geom_bond_atom_site_label_2
_geom_bond_distance
Cl1 C54 1.8(8)
Cl2 C54 1.7(7)
Cl3 C54 1.7(6)
Cl1' C54' 2(3)
Cl2' C54' 2(3)
Cl3' C54' 1.7(10)
O1 C1 1.395(4)
O1 C4 1.409(4)
O2 C30 1.385(15)
O2 C33 1.433(12)
O2' C30' 1.40(8)
O2' C33' 1.44(5)
C1 C2 1.300(5)
C1 C27 1.5(2)
C1 C27' 1.5(9)
C2 C3 1.410(5)
C2 H2 0.9300
C3 C12 1.365(5)
C3 C4 1.391(5)
C4 C5 1.371(4)
C5 C6 1.429(4)
C5 H5 0.9300
C6 C7 1.427(4)
C6 C11 1.437(4)
C7 C8 1.386(4)
C7 C34 1.507(5)
C8 C9 1.449(4)
C8 C13 1.494(4)
C9 C10 1.402(4)
C9 C24 1.485(4)
C10 C11 1.433(4)
C10 C40 1.503(5)
C11 C12 1.416(4)
C12 H12 0.9300
C13 C14 1.402(4)
C13 C26 1.408(4)
C14 C15 1.392(4)
C14 H14 0.9300
C15 C16 1.394(5)
C15 C46 1.540(5)
C16 C17 1.412(5)
C16 H16 0.9300
C17 C26 1.414(4)
C17 C18 1.429(4)
C18 C19 1.354(5)
C18 H18 0.9300
C19 C20 1.427(4)
C19 H19 0.9300
C20 C21 1.407(5)
C20 C25 1.418(5)
C21 C22 1.385(4)
C21 H21 0.9300
C22 C23 1.398(4)
C22 C50 1.542(5)
C23 C24 1.402(4)
C23 H23 0.9300
C24 C25 1.416(4)
C25 C26 1.440(4)
C27 C32 1.38(18)
C27 C28 1.4(2)
C28 C29 1.38(2)
C28 H28 0.9300
C29 C30 1.368(18)
C29 H29 0.9300
C30 C31 1.37(3)
C31 C32 1.39(3)
C31 H31 0.9300
C32 H32 0.9300
C33 H33A 0.9600
C33 H33B 0.9600
C33 H33C 0.9600
C27' C32' 1.4(9)
C27' C28' 1.4(7)
C28' C29' 1.38(17)
C28' H28' 0.9300
C29' C30' 1.38(9)
C29' H29' 0.9300
C30' C31' 1.37(13)
C31' C32' 1.39(6)
C31' H31' 0.9300
C32' H32' 0.9300
C33' H33D 0.9600
C33' H33E 0.9600
C33' H33F 0.9600
C34 C39 1.382(5)
C34 C35 1.392(5)
C35 C36 1.400(5)
C35 H35 0.9300
C36 C37 1.356(6)
C36 H36 0.9300
C37 C38 1.403(6)
C37 H37 0.9300
C38 C39 1.378(5)
C38 H38 0.9300
C39 H39 0.9300
C40 C41 1.382(5)
C40 C45 1.384(4)
C41 C42 1.395(5)
C41 H41 0.9300
C42 C43 1.375(5)
C42 H42 0.9300
C43 C44 1.373(6)
C43 H43 0.9300
C44 C45 1.376(5)
C44 H44 0.9300
C45 H45 0.9300
C46 C47 1.532(12)
C46 C47' 1.53(8)
C46 C49' 1.53(6)
C46 C48 1.535(8)
C46 C48' 1.54(6)
C46 C49 1.546(9)
C47 H47A 0.9600
C47 H47B 0.9600
C47 H47C 0.9600
C48 H48A 0.9600
C48 H48B 0.9600
C48 H48C 0.9600
C49 H49A 0.9600
C49 H49B 0.9600
C49 H49C 0.9600
C47' H47D 0.9600
C47' H47E 0.9600
C47' H47F 0.9600
C48' H48D 0.9600
C48' H48E 0.9600
C48' H48F 0.9600
C49' H49D 0.9600
C49' H49E 0.9600
C49' H49F 0.9600
C50 C52' 1.50(3)
C50 C53 1.511(8)
C50 C51 1.529(8)
C50 C52 1.534(8)
C50 C53' 1.55(3)
C50 C51' 1.68(3)
C51 H51A 0.9600
C51 H51B 0.9600
C51 H51C 0.9600
C52 H52A 0.9600
C52 H52B 0.9600
C52 H52C 0.9600
C53 H53A 0.9600
C53 H53B 0.9600
C53 H53C 0.9600
C54 H54 0.9800
C51' H51D 0.9600
C51' H51E 0.9600
C51' H51F 0.9600
C52' H52D 0.9600
C52' H52E 0.9600
C52' H52F 0.9600
C53' H53D 0.9600
C53' H53E 0.9600
C53' H53F 0.9600
C54' H54' 0.9800

loop_
_geom_torsion_atom_site_label_1
_geom_torsion_atom_site_label_2
_geom_torsion_atom_site_label_3
_geom_torsion_atom_site_label_4
_geom_torsion
C4 O1 C1 C2 -1.9(4)
C4 O1 C1 C27 179(9)
C4 O1 C1 C27' 174(32)
O1 C1 C2 C3 1.2(5)
C27 C1 C2 C3 -180(11)
C27' C1 C2 C3 -174(38)
C1 C2 C3 C12 -178.1(5)
C1 C2 C3 C4 0.1(5)
C12 C3 C4 C5 -4.1(6)
C2 C3 C4 C5 177.3(3)
C12 C3 C4 O1 177.3(3)
C2 C3 C4 O1 -1.2(4)
C1 O1 C4 C5 -176.7(3)
C1 O1 C4 C3 1.9(4)
C3 C4 C5 C6 0.4(5)
O1 C4 C5 C6 178.7(3)
C4 C5 C6 C7 -170.7(3)
C4 C5 C6 C11 6.2(5)
C5 C6 C7 C8 -178.8(3)
C11 C6 C7 C8 4.4(5)
C5 C6 C7 C34 0.7(5)
C11 C6 C7 C34 -176.1(3)
C6 C7 C8 C9 14.1(5)
C34 C7 C8 C9 -165.4(3)
C6 C7 C8 C13 -161.7(3)
C34 C7 C8 C13 18.9(5)
C7 C8 C9 C10 -23.0(5)
C13 C8 C9 C10 153.2(3)
C7 C8 C9 C24 156.2(3)
C13 C8 C9 C24 -27.6(4)
C8 C9 C10 C11 12.8(4)
C24 C9 C10 C11 -166.4(3)
C8 C9 C10 C40 -161.9(3)
C24 C9 C10 C40 18.9(5)
C9 C10 C11 C12 -176.5(3)
C40 C10 C11 C12 -1.6(5)
C9 C10 C11 C6 5.6(5)
C40 C10 C11 C6 -179.5(3)
C7 C6 C11 C12 167.7(3)
C5 C6 C11 C12 -9.3(5)
C7 C6 C11 C10 -14.4(5)
C5 C6 C11 C10 168.6(3)
C4 C3 C12 C11 0.9(6)
C2 C3 C12 C11 178.9(4)
C10 C11 C12 C3 -172.1(3)
C6 C11 C12 C3 5.7(5)
C7 C8 C13 C14 18.1(5)
C9 C8 C13 C14 -157.8(3)
C7 C8 C13 C26 -168.5(3)
C9 C8 C13 C26 15.7(4)
C26 C13 C14 C15 2.9(5)
C8 C13 C14 C15 176.5(3)
C13 C14 C15 C16 0.7(5)
C13 C14 C15 C46 179.0(3)
C14 C15 C16 C17 -2.1(5)
C46 C15 C16 C17 179.6(3)
C15 C16 C17 C26 -0.1(5)
C15 C16 C17 C18 179.1(3)
C16 C17 C18 C19 -175.8(3)
C26 C17 C18 C19 3.4(5)
C17 C18 C19 C20 -4.7(6)
C18 C19 C20 C21 178.2(4)
C18 C19 C20 C25 -0.8(5)
C25 C20 C21 C22 -0.2(5)
C19 C20 C21 C22 -179.2(3)
C20 C21 C22 C23 -4.1(5)
C20 C21 C22 C50 178.2(4)
C21 C22 C23 C24 1.7(5)
C50 C22 C23 C24 179.3(3)
C22 C23 C24 C25 5.0(5)
C22 C23 C24 C9 177.9(3)
C10 C9 C24 C23 28.7(5)
C8 C9 C24 C23 -150.5(3)
C10 C9 C24 C25 -158.4(3)
C8 C9 C24 C25 22.4(5)
C23 C24 C25 C20 -9.3(5)
C9 C24 C25 C20 177.6(3)
C23 C24 C25 C26 169.2(3)
C9 C24 C25 C26 -3.9(5)
C21 C20 C25 C24 7.1(5)
C19 C20 C25 C24 -174.0(3)
C21 C20 C25 C26 -171.5(3)
C19 C20 C25 C26 7.5(5)
C14 C13 C26 C17 -5.1(5)
C8 C13 C26 C17 -178.8(3)
C14 C13 C26 C25 176.2(3)
C8 C13 C26 C25 2.4(5)
C16 C17 C26 C13 3.8(5)
C18 C17 C26 C13 -175.4(3)
C16 C17 C26 C25 -177.4(3)
C18 C17 C26 C25 3.4(5)
C24 C25 C26 C13 -8.5(5)
C20 C25 C26 C13 170.0(3)
C24 C25 C26 C17 172.7(3)
C20 C25 C26 C17 -8.8(5)
C2 C1 C27 C32 5(22)
O1 C1 C27 C32 -176(11)
C27' C1 C27 C32 -90(100)
C2 C1 C27 C28 -176(6)
O1 C1 C27 C28 3(18)
C27' C1 C27 C28 90(100)
C32 C27 C28 C29 -1(18)
C1 C27 C28 C29 -180(9)
C27 C28 C29 C30 0(9)
C28 C29 C30 C31 0.7(19)
C28 C29 C30 O2 -179.9(11)
C33 O2 C30 C29 171.1(9)
C33 O2 C30 C31 -10(2)
C29 C30 C31 C32 0(3)
O2 C30 C31 C32 -179(2)
C28 C27 C32 C31 1(20)
C1 C27 C32 C31 -179(10)
C30 C31 C32 C27 -1(11)
C2 C1 C27' C32' 170(61)
O1 C1 C27' C32' -5(100)
C27 C1 C27' C32' -101(100)
C2 C1 C27' C28' -9(64)
O1 C1 C27' C28' 176(25)
C27 C1 C27' C28' 80(100)
C32' C27' C28' C29' 1(73)
C1 C27' C28' C29' 180(20)
C27' C28' C29' C30' 0(41)
C28' C29' C30' C31' 1(15)
C28' C29' C30' O2' 180(9)
C33' O2' C30' C31' 3(11)
C33' O2' C30' C29' -176(7)
C29' C30' C31' C32' -2(13)
O2' C30' C31' C32' 179(6)
C28' C27' C32' C31' -1(71)
C1 C27' C32' C31' 180(65)
C30' C31' C32' C27' 2(39)
C8 C7 C34 C39 -112.7(4)
C6 C7 C34 C39 67.8(4)
C8 C7 C34 C35 68.8(5)
C6 C7 C34 C35 -110.7(4)
C39 C34 C35 C36 1.3(5)
C7 C34 C35 C36 179.9(3)
C34 C35 C36 C37 -0.9(6)
C35 C36 C37 C38 0.6(7)
C36 C37 C38 C39 -0.8(6)
C37 C38 C39 C34 1.3(6)
C35 C34 C39 C38 -1.6(5)
C7 C34 C39 C38 179.9(3)
C9 C10 C40 C41 57.4(5)
C11 C10 C40 C41 -117.4(4)
C9 C10 C40 C45 -123.0(4)
C11 C10 C40 C45 62.2(5)
C45 C40 C41 C42 0.6(6)
C10 C40 C41 C42 -179.7(4)
C40 C41 C42 C43 0.4(7)
C41 C42 C43 C44 -0.8(7)
C42 C43 C44 C45 0.1(8)
C43 C44 C45 C40 0.9(7)
C41 C40 C45 C44 -1.3(6)
C10 C40 C45 C44 179.1(4)
C14 C15 C46 C47 33.2(7)
C16 C15 C46 C47 -148.6(6)
C14 C15 C46 C47' 62(4)
C16 C15 C46 C47' -119(4)
C14 C15 C46 C49' -174(4)
C16 C15 C46 C49' 5(4)
C14 C15 C46 C48 -86.8(7)
C16 C15 C46 C48 91.5(7)
C14 C15 C46 C48' -55(3)
C16 C15 C46 C48' 123(3)
C14 C15 C46 C49 153.4(6)
C16 C15 C46 C49 -28.4(7)
C21 C22 C50 C52' 14.2(19)
C23 C22 C50 C52' -163.3(19)
C21 C22 C50 C53 78.3(7)
C23 C22 C50 C53 -99.3(7)
C21 C22 C50 C51 -41.8(7)
C23 C22 C50 C51 140.6(6)
C21 C22 C50 C52 -161.4(6)
C23 C22 C50 C52 21.0(8)
C21 C22 C50 C53' -114.0(18)
C23 C22 C50 C53' 68.4(18)
C21 C22 C50 C51' 133.0(15)
C23 C22 C50 C51' -44.5(15)
